data_7014411
loop_
_publ_author_name
'Govender, Preshendren'
'Renfrew, Anna K.'
'Clavel, Catherine M.'
'Dyson, Paul J.'
'Therrien, Bruno'
'Smith, Gregory S.'

_publ_section_title
;
 Antiproliferative activity of chelating N,O- and N,N-ruthenium(II)
 arene functionalised poly(propyleneimine) dendrimer scaffolds.
;
_journal_issue 5
_journal_name_full 'Dalton transactions (Cambridge, England : 2003)'
_journal_page_first 1158
_journal_page_last 1167
_journal_paper_doi 10.1039/c0dt00761g
_journal_volume 40
_journal_year 2011
_chemical_formula_moiety 'C22 H30 Cl N O Ru'
_chemical_formula_sum 'C22 H30 Cl N O Ru'
_chemical_formula_weight 460.99
_chemical_name_systematic
;
?
;
_space_group_IT_number 14
_symmetry_cell_setting monoclinic
_symmetry_Int_Tables_number 14
_symmetry_space_group_name_Hall '-P 2ybc'
_symmetry_space_group_name_H-M 'P 1 21/c 1'
_atom_sites_solution_hydrogens geom
_atom_sites_solution_primary direct
_atom_sites_solution_secondary difmap
_audit_creation_method SHELXL-97
_cell_angle_alpha 90.00
_cell_angle_beta 99.67(3)
_cell_angle_gamma 90.00
_cell_formula_units_Z 4
_cell_length_a 7.620(2)
_cell_length_b 21.340(4)
_cell_length_c 12.830(3)
_cell_measurement_reflns_used 8667
_cell_measurement_temperature 173(2)
_cell_measurement_theta_max 26.63
_cell_measurement_theta_min 1.37
_cell_volume 2056.7(8)
_computing_cell_refinement 'CELL (Stoe IPDS Software, 2000)'
_computing_data_collection 'EXPOSE (Stoe IPDS Software, 2000)'
_computing_data_reduction 'INTEGRATE (Stoe IPDS Software, 2000)'
_computing_molecular_graphics 'ORTEP (Farrugia, 1997)'
_computing_publication_material 'SHELXL-97 (Sheldrick, 1997)'
_computing_structure_refinement 'SHELXL-97 (Sheldrick, 1997)'
_computing_structure_solution 'SHELXS-97 (Sheldrick, 1990)'
_diffrn_ambient_temperature 173(2)
_diffrn_detector_area_resol_mean 0.81\%A
_diffrn_measured_fraction_theta_full 0.947
_diffrn_measured_fraction_theta_max 0.940
_diffrn_measurement_device_type 'STOE IPDS'
_diffrn_measurement_method 'phi oscillation'
_diffrn_radiation_monochromator graphite
_diffrn_radiation_source 'fine-focus sealed tube'
_diffrn_radiation_type MoK\a
_diffrn_radiation_wavelength 0.71073
_diffrn_reflns_av_R_equivalents 0.3647
_diffrn_reflns_av_sigmaI/netI 0.3896
_diffrn_reflns_limit_h_max 7
_diffrn_reflns_limit_h_min -10
_diffrn_reflns_limit_k_max 28
_diffrn_reflns_limit_k_min -25
_diffrn_reflns_limit_l_max 17
_diffrn_reflns_limit_l_min -17
_diffrn_reflns_number 12808
_diffrn_reflns_theta_full 25.00
_diffrn_reflns_theta_max 29.41
_diffrn_reflns_theta_min 1.87
_diffrn_standards_decay_% 0
_diffrn_standards_interval_time 0
_diffrn_standards_number 0
_exptl_absorpt_coefficient_mu 0.903
_exptl_absorpt_correction_type none
_exptl_crystal_colour orange
_exptl_crystal_density_diffrn 1.489
_exptl_crystal_density_method 'not measured'
_exptl_crystal_description plate
_exptl_crystal_F_000 952
_exptl_crystal_size_max 0.18
_exptl_crystal_size_mid 0.15
_exptl_crystal_size_min 0.07
_refine_diff_density_max 1.620
_refine_diff_density_min -1.563
_refine_diff_density_rms 0.240
_refine_ls_extinction_method none
_refine_ls_goodness_of_fit_ref 0.937
_refine_ls_hydrogen_treatment constr
_refine_ls_matrix_type full
_refine_ls_number_parameters 242
_refine_ls_number_reflns 5350
_refine_ls_number_restraints 0
_refine_ls_restrained_S_all 0.937
_refine_ls_R_factor_all 0.2884
_refine_ls_R_factor_gt 0.1373
_refine_ls_shift/su_max 0.000
_refine_ls_shift/su_mean 0.000
_refine_ls_structure_factor_coef Fsqd
_refine_ls_weighting_details 'calc w=1/[\s^2^(Fo^2^)+(0.1578P)^2^] where P=(Fo^2^+2Fc^2^)/3'
_refine_ls_weighting_scheme calc
_refine_ls_wR_factor_gt 0.3016
_refine_ls_wR_factor_ref 0.3898
_reflns_number_gt 1814
_reflns_number_total 5350
_reflns_threshold_expression >2sigma(I)
_cod_data_source_file C0DT00761G.TXT
_cod_data_source_block d:complex10
_cod_depositor_comments
;
The following automatic conversions were performed:
'_symmetry_cell_setting' value 'Monoclinic' changed to 'monoclinic'
according to '/home/saulius/struct/CIF-dictionaries/cif_core.dic'
dictionary named 'cif_core.dic' version 2.4.1 from 2010-06-29.

Automatic conversion script
Id: cif_fix_enum 1555 2011-01-17 13:19:09Z saulius 

The following automatic conversions were performed:
'_atom_site_symetry_multiplicity' tag replaced with
'_atom_site_symmetry_multiplicity'.

Automatic conversion script
Id: cif_correct_tags 1440 2010-10-19 06:21:57Z saulius 
;
_cod_original_sg_symbol_H-M 'P 21/c'
_cod_database_code 7014411

loop_
_symmetry_equiv_pos_as_xyz
'x, y, z'
'-x, y+1/2, -z+1/2'
'-x, -y, -z'
'x, -y-1/2, z-1/2'

loop_
_atom_site_label
_atom_site_type_symbol
_atom_site_fract_x
_atom_site_fract_y
_atom_site_fract_z
_atom_site_U_iso_or_equiv
_atom_site_adp_type
_atom_site_occupancy
_atom_site_symmetry_multiplicity
_atom_site_calc_flag
_atom_site_refinement_flags
_atom_site_disorder_assembly
_atom_site_disorder_group
C1 C 0.374(3) 0.1120(9) 0.6087(16) 0.057(6) Uani 1 1 d . . .
H1A H 0.2639 0.1021 0.6320 0.086 Uiso 1 1 calc R . .
H1B H 0.4523 0.0765 0.6199 0.086 Uiso 1 1 calc R . .
H1C H 0.3510 0.1222 0.5348 0.086 Uiso 1 1 calc R . .
C2 C 0.458(3) 0.1660(9) 0.6693(15) 0.048(5) Uani 1 1 d . . .
H2A H 0.4688 0.1571 0.7442 0.058 Uiso 1 1 calc R . .
H2B H 0.5775 0.1715 0.6536 0.058 Uiso 1 1 calc R . .
C3 C 0.359(3) 0.2238(8) 0.6458(18) 0.049(5) Uani 1 1 d . . .
H3A H 0.2447 0.2175 0.6673 0.059 Uiso 1 1 calc R . .
H3B H 0.3368 0.2279 0.5694 0.059 Uiso 1 1 calc R . .
C4 C 0.540(2) 0.2858(8) 0.7737(14) 0.036(4) Uani 1 1 d . . .
H4 H 0.5746 0.2470 0.8035 0.044 Uiso 1 1 calc R . .
C5 C 0.619(2) 0.3402(8) 0.8255(14) 0.040(4) Uani 1 1 d . . .
C6 C 0.699(3) 0.3347(11) 0.9363(13) 0.052(6) Uani 1 1 d . . .
H6 H 0.6921 0.2971 0.9722 0.063 Uiso 1 1 calc R . .
C7 C 0.786(3) 0.3860(8) 0.9881(14) 0.041(4) Uani 1 1 d . . .
H7 H 0.8347 0.3829 1.0594 0.049 Uiso 1 1 calc R . .
C8 C 0.803(3) 0.4418(10) 0.9349(15) 0.058(6) Uani 1 1 d . . .
H8 H 0.8580 0.4762 0.9711 0.069 Uiso 1 1 calc R . .
C9 C 0.735(3) 0.4461(9) 0.8260(13) 0.053(6) Uani 1 1 d . . .
H9 H 0.7557 0.4826 0.7901 0.063 Uiso 1 1 calc R . .
C10 C 0.637(2) 0.3970(9) 0.7691(12) 0.035(4) Uani 1 1 d . . .
C11 C 0.1175(18) 0.3753(7) 0.6996(11) 0.026(3) Uani 1 1 d . . .
C12 C 0.040(2) 0.3455(8) 0.6050(14) 0.039(4) Uani 1 1 d . . .
C13 C 0.058(3) 0.3681(8) 0.5056(12) 0.041(4) Uani 1 1 d . . .
C14 C 0.145(2) 0.4283(8) 0.5006(12) 0.033(4) Uani 1 1 d . . .
C15 C 0.212(2) 0.4630(8) 0.5923(14) 0.037(4) Uani 1 1 d . . .
C16 C 0.194(2) 0.4331(8) 0.6954(12) 0.037(4) Uani 1 1 d . . .
C17 C 0.110(3) 0.3483(9) 0.8100(15) 0.052(5) Uani 1 1 d . . .
H17A H 0.2115 0.3625 0.8589 0.078 Uiso 1 1 calc R . .
H17B H 0.1109 0.3034 0.8068 0.078 Uiso 1 1 calc R . .
H17C H 0.0030 0.3622 0.8331 0.078 Uiso 1 1 calc R . .
C18 C -0.065(3) 0.2859(10) 0.6062(18) 0.059(6) Uani 1 1 d . . .
H18A H -0.1902 0.2955 0.5941 0.088 Uiso 1 1 calc R . .
H18B H -0.0335 0.2658 0.6736 0.088 Uiso 1 1 calc R . .
H18C H -0.0393 0.2585 0.5515 0.088 Uiso 1 1 calc R . .
C19 C -0.007(3) 0.3303(9) 0.4080(13) 0.049(5) Uani 1 1 d . . .
H19A H 0.0422 0.2888 0.4165 0.074 Uiso 1 1 calc R . .
H19B H 0.0296 0.3500 0.3480 0.074 Uiso 1 1 calc R . .
H19C H -0.1347 0.3278 0.3973 0.074 Uiso 1 1 calc R . .
C20 C 0.171(3) 0.4507(11) 0.3892(16) 0.060(6) Uani 1 1 d . . .
H20A H 0.2259 0.4914 0.3947 0.090 Uiso 1 1 calc R . .
H20B H 0.0579 0.4530 0.3436 0.090 Uiso 1 1 calc R . .
H20C H 0.2465 0.4216 0.3604 0.090 Uiso 1 1 calc R . .
C21 C 0.314(3) 0.5224(10) 0.589(2) 0.069(7) Uani 1 1 d . . .
H21A H 0.2973 0.5377 0.5172 0.103 Uiso 1 1 calc R . .
H21B H 0.4384 0.5145 0.6126 0.103 Uiso 1 1 calc R . .
H21C H 0.2727 0.5531 0.6333 0.103 Uiso 1 1 calc R . .
C22 C 0.269(2) 0.4732(10) 0.7919(12) 0.048(5) Uani 1 1 d . . .
H22A H 0.1764 0.4819 0.8320 0.073 Uiso 1 1 calc R . .
H22B H 0.3140 0.5119 0.7686 0.073 Uiso 1 1 calc R . .
H22C H 0.3638 0.4510 0.8353 0.073 Uiso 1 1 calc R . .
N N 0.4263(19) 0.2867(7) 0.6891(12) 0.041(4) Uani 1 1 d . . .
O O 0.5770(14) 0.4046(5) 0.6676(8) 0.034(3) Uani 1 1 d . . .
Cl Cl 0.4703(6) 0.3287(2) 0.4640(3) 0.0448(11) Uani 1 1 d . . .
Ru Ru 0.32816(18) 0.36683(6) 0.60754(10) 0.0308(4) Uani 1 1 d . . .

loop_
_atom_site_aniso_label
_atom_site_aniso_U_11
_atom_site_aniso_U_22
_atom_site_aniso_U_33
_atom_site_aniso_U_23
_atom_site_aniso_U_13
_atom_site_aniso_U_12
C1 0.065(15) 0.037(10) 0.061(12) 0.001(9) -0.014(12) 0.006(9)
C2 0.052(12) 0.045(11) 0.048(10) -0.002(8) 0.011(9) 0.006(9)
C3 0.039(10) 0.022(9) 0.081(13) -0.008(8) -0.003(10) -0.001(7)
C4 0.022(8) 0.025(8) 0.058(10) 0.010(7) -0.003(7) -0.006(6)
C5 0.035(9) 0.038(9) 0.043(9) 0.017(7) -0.002(8) -0.008(8)
C6 0.051(12) 0.076(14) 0.023(8) 0.011(8) -0.014(8) 0.000(11)
C7 0.047(11) 0.040(10) 0.037(9) 0.006(7) 0.006(8) -0.007(8)
C8 0.069(15) 0.053(12) 0.041(10) -0.015(9) -0.021(10) 0.002(11)
C9 0.073(15) 0.051(12) 0.028(8) -0.008(8) -0.010(9) 0.010(10)
C10 0.017(7) 0.060(11) 0.024(7) 0.012(7) -0.006(6) -0.010(7)
C11 0.016(6) 0.024(8) 0.038(7) -0.005(6) 0.006(5) 0.001(6)
C12 0.032(9) 0.036(9) 0.047(9) 0.000(7) -0.003(8) 0.016(7)
C13 0.060(12) 0.022(7) 0.039(8) -0.004(7) -0.001(8) 0.013(9)
C14 0.015(6) 0.047(10) 0.038(8) 0.001(7) 0.005(6) 0.009(7)
C15 0.016(6) 0.046(10) 0.052(10) 0.004(8) 0.014(7) 0.017(7)
C16 0.040(9) 0.044(10) 0.026(7) -0.008(6) 0.003(7) 0.020(8)
C17 0.061(13) 0.047(12) 0.052(11) 0.002(8) 0.017(10) -0.016(10)
C18 0.041(11) 0.053(13) 0.079(14) 0.023(10) 0.002(10) -0.018(10)
C19 0.067(14) 0.044(11) 0.031(9) -0.007(7) -0.009(9) -0.004(10)
C20 0.032(9) 0.087(16) 0.062(12) 0.041(12) 0.010(9) 0.004(12)
C21 0.036(10) 0.054(13) 0.12(2) -0.010(13) 0.027(13) 0.019(11)
C22 0.033(9) 0.089(15) 0.023(8) -0.026(8) 0.005(7) -0.011(10)
N 0.025(7) 0.045(9) 0.050(9) 0.002(6) -0.006(7) -0.013(6)
O 0.019(5) 0.041(6) 0.039(6) 0.009(5) -0.004(5) -0.009(5)
Cl 0.038(2) 0.051(3) 0.044(2) -0.0100(19) 0.0054(19) 0.012(2)
Ru 0.0271(6) 0.0313(6) 0.0330(6) 0.0007(6) 0.0021(4) 0.0018(7)

loop_
_atom_type_symbol
_atom_type_description
_atom_type_scat_dispersion_real
_atom_type_scat_dispersion_imag
_atom_type_scat_source
C C 0.0033 0.0016 'International Tables Vol C Tables 4.2.6.8 and 6.1.1.4'
H H 0.0000 0.0000 'International Tables Vol C Tables 4.2.6.8 and 6.1.1.4'
N N 0.0061 0.0033 'International Tables Vol C Tables 4.2.6.8 and 6.1.1.4'
O O 0.0106 0.0060 'International Tables Vol C Tables 4.2.6.8 and 6.1.1.4'
Cl Cl 0.1484 0.1585 'International Tables Vol C Tables 4.2.6.8 and 6.1.1.4'
Ru Ru -1.2594 0.8363 'International Tables Vol C Tables 4.2.6.8 and 6.1.1.4'

loop_
_geom_angle_atom_site_label_1
_geom_angle_atom_site_label_2
_geom_angle_atom_site_label_3
_geom_angle
_geom_angle_site_symmetry_1
_geom_angle_site_symmetry_3
_geom_angle_publ_flag
C2 C1 H1A 109.5 . . ?
C2 C1 H1B 109.5 . . ?
H1A C1 H1B 109.5 . . ?
C2 C1 H1C 109.5 . . ?
H1A C1 H1C 109.5 . . ?
H1B C1 H1C 109.5 . . ?
C3 C2 C1 113.0(15) . . ?
C3 C2 H2A 109.0 . . ?
C1 C2 H2A 109.0 . . ?
C3 C2 H2B 109.0 . . ?
C1 C2 H2B 109.0 . . ?
H2A C2 H2B 107.8 . . ?
C2 C3 N 123.3(15) . . ?
C2 C3 H3A 106.5 . . ?
N C3 H3A 106.5 . . ?
C2 C3 H3B 106.5 . . ?
N C3 H3B 106.5 . . ?
H3A C3 H3B 106.5 . . ?
N C4 C5 124.1(15) . . ?
N C4 H4 117.9 . . ?
C5 C4 H4 117.9 . . ?
C4 C5 C10 121.7(15) . . ?
C4 C5 C6 117.8(15) . . ?
C10 C5 C6 120.2(16) . . ?
C7 C6 C5 119.4(18) . . ?
C7 C6 H6 120.3 . . ?
C5 C6 H6 120.3 . . ?
C8 C7 C6 121.1(16) . . ?
C8 C7 H7 119.4 . . ?
C6 C7 H7 119.4 . . ?
C7 C8 C9 119.7(17) . . ?
C7 C8 H8 120.2 . . ?
C9 C8 H8 120.2 . . ?
C8 C9 C10 122.4(18) . . ?
C8 C9 H9 118.8 . . ?
C10 C9 H9 118.8 . . ?
O C10 C9 119.0(15) . . ?
O C10 C5 123.8(15) . . ?
C9 C10 C5 117.0(14) . . ?
C16 C11 C12 119.6(15) . . ?
C16 C11 C17 117.1(13) . . ?
C12 C11 C17 123.2(15) . . ?
C16 C11 Ru 72.1(10) . . ?
C12 C11 Ru 74.6(10) . . ?
C17 C11 Ru 128.2(12) . . ?
C13 C12 C11 122.7(17) . . ?
C13 C12 C18 115.9(16) . . ?
C11 C12 C18 121.4(17) . . ?
C13 C12 Ru 72.2(12) . . ?
C11 C12 Ru 68.1(9) . . ?
C18 C12 Ru 134.0(13) . . ?
C12 C13 C14 117.6(15) . . ?
C12 C13 C19 120.6(18) . . ?
C14 C13 C19 121.8(16) . . ?
C12 C13 Ru 71.6(10) . . ?
C14 C13 Ru 69.9(9) . . ?
C19 C13 Ru 128.4(13) . . ?
C15 C14 C13 122.1(15) . . ?
C15 C14 C20 121.4(17) . . ?
C13 C14 C20 116.4(15) . . ?
C15 C14 Ru 72.1(9) . . ?
C13 C14 Ru 72.2(9) . . ?
C20 C14 Ru 125.9(12) . . ?
C14 C15 C16 116.2(16) . . ?
C14 C15 C21 122.4(18) . . ?
C16 C15 C21 121.0(17) . . ?
C14 C15 Ru 70.9(10) . . ?
C16 C15 Ru 67.9(9) . . ?
C21 C15 Ru 125.5(12) . . ?
C11 C16 C15 121.4(14) . . ?
C11 C16 C22 125.1(16) . . ?
C15 C16 C22 113.5(17) . . ?
C11 C16 Ru 71.0(9) . . ?
C15 C16 Ru 72.4(9) . . ?
C22 C16 Ru 129.8(12) . . ?
C11 C17 H17A 109.5 . . ?
C11 C17 H17B 109.5 . . ?
H17A C17 H17B 109.5 . . ?
C11 C17 H17C 109.5 . . ?
H17A C17 H17C 109.5 . . ?
H17B C17 H17C 109.5 . . ?
C12 C18 H18A 109.5 . . ?
C12 C18 H18B 109.5 . . ?
H18A C18 H18B 109.5 . . ?
C12 C18 H18C 109.5 . . ?
H18A C18 H18C 109.5 . . ?
H18B C18 H18C 109.5 . . ?
C13 C19 H19A 109.5 . . ?
C13 C19 H19B 109.5 . . ?
H19A C19 H19B 109.5 . . ?
C13 C19 H19C 109.5 . . ?
H19A C19 H19C 109.5 . . ?
H19B C19 H19C 109.5 . . ?
C14 C20 H20A 109.5 . . ?
C14 C20 H20B 109.5 . . ?
H20A C20 H20B 109.5 . . ?
C14 C20 H20C 109.5 . . ?
H20A C20 H20C 109.5 . . ?
H20B C20 H20C 109.5 . . ?
C15 C21 H21A 109.5 . . ?
C15 C21 H21B 109.5 . . ?
H21A C21 H21B 109.5 . . ?
C15 C21 H21C 109.5 . . ?
H21A C21 H21C 109.5 . . ?
H21B C21 H21C 109.5 . . ?
C16 C22 H22A 109.5 . . ?
C16 C22 H22B 109.5 . . ?
H22A C22 H22B 109.5 . . ?
C16 C22 H22C 109.5 . . ?
H22A C22 H22C 109.5 . . ?
H22B C22 H22C 109.5 . . ?
C4 N C3 116.2(15) . . ?
C4 N Ru 125.4(12) . . ?
C3 N Ru 118.4(10) . . ?
C10 O Ru 117.6(9) . . ?
N Ru O 84.5(5) . . ?
N Ru C11 91.8(6) . . ?
O Ru C11 118.7(5) . . ?
N Ru C16 115.9(7) . . ?
O Ru C16 92.0(6) . . ?
C11 Ru C16 36.9(7) . . ?
N Ru C14 159.2(6) . . ?
O Ru C14 116.1(5) . . ?
C11 Ru C14 80.7(6) . . ?
C16 Ru C14 68.5(6) . . ?
N Ru C15 154.9(7) . . ?
O Ru C15 90.1(5) . . ?
C11 Ru C15 69.4(6) . . ?
C16 Ru C15 39.7(6) . . ?
C14 Ru C15 37.0(6) . . ?
N Ru C12 96.3(6) . . ?
O Ru C12 156.0(6) . . ?
C11 Ru C12 37.3(6) . . ?
C16 Ru C12 66.0(7) . . ?
C14 Ru C12 66.1(6) . . ?
C15 Ru C12 79.0(6) . . ?
N Ru C13 121.4(6) . . ?
O Ru C13 153.9(6) . . ?
C11 Ru C13 67.9(6) . . ?
C16 Ru C13 80.2(6) . . ?
C14 Ru C13 37.9(6) . . ?
C15 Ru C13 68.0(6) . . ?
C12 Ru C13 36.2(7) . . ?
N Ru Cl 86.4(5) . . ?
O Ru Cl 85.2(4) . . ?
C11 Ru Cl 155.8(4) . . ?
C16 Ru Cl 157.2(5) . . ?
C14 Ru Cl 92.5(5) . . ?
C15 Ru Cl 117.6(5) . . ?
C12 Ru Cl 118.9(5) . . ?
C13 Ru Cl 92.5(5) . . ?

loop_
_geom_bond_atom_site_label_1
_geom_bond_atom_site_label_2
_geom_bond_distance
_geom_bond_site_symmetry_2
_geom_bond_publ_flag
C1 C2 1.48(3) . ?
C1 H1A 0.9600 . ?
C1 H1B 0.9600 . ?
C1 H1C 0.9600 . ?
C2 C3 1.45(2) . ?
C2 H2A 0.9700 . ?
C2 H2B 0.9700 . ?
C3 N 1.51(2) . ?
C3 H3A 0.9700 . ?
C3 H3B 0.9700 . ?
C4 N 1.271(18) . ?
C4 C5 1.42(2) . ?
C4 H4 0.9300 . ?
C5 C10 1.43(2) . ?
C5 C6 1.45(2) . ?
C6 C7 1.39(3) . ?
C6 H6 0.9300 . ?
C7 C8 1.39(3) . ?
C7 H7 0.9300 . ?
C8 C9 1.41(2) . ?
C8 H8 0.9300 . ?
C9 C10 1.42(2) . ?
C9 H9 0.9300 . ?
C10 O 1.316(16) . ?
C11 C16 1.37(2) . ?
C11 C12 1.41(2) . ?
C11 C17 1.54(2) . ?
C11 Ru 2.154(15) . ?
C12 C13 1.39(3) . ?
C12 C18 1.50(3) . ?
C12 Ru 2.239(19) . ?
C13 C14 1.45(3) . ?
C13 C19 1.50(2) . ?
C13 Ru 2.247(17) . ?
C14 C15 1.41(2) . ?
C14 C20 1.55(2) . ?
C14 Ru 2.216(15) . ?
C15 C16 1.49(2) . ?
C15 C21 1.49(3) . ?
C15 Ru 2.231(16) . ?
C16 C22 1.53(2) . ?
C16 Ru 2.168(16) . ?
C17 H17A 0.9600 . ?
C17 H17B 0.9600 . ?
C17 H17C 0.9600 . ?
C18 H18A 0.9600 . ?
C18 H18B 0.9600 . ?
C18 H18C 0.9600 . ?
C19 H19A 0.9600 . ?
C19 H19B 0.9600 . ?
C19 H19C 0.9600 . ?
C20 H20A 0.9600 . ?
C20 H20B 0.9600 . ?
C20 H20C 0.9600 . ?
C21 H21A 0.9600 . ?
C21 H21B 0.9600 . ?
C21 H21C 0.9600 . ?
C22 H22A 0.9600 . ?
C22 H22B 0.9600 . ?
C22 H22C 0.9600 . ?
N Ru 2.078(15) . ?
O Ru 2.085(10) . ?
Cl Ru 2.429(5) . ?

loop_
_geom_hbond_atom_site_label_D
_geom_hbond_atom_site_label_H
_geom_hbond_atom_site_label_A
_geom_hbond_distance_DH
_geom_hbond_distance_HA
_geom_hbond_distance_DA
_geom_hbond_angle_DHA
_geom_hbond_site_symmetry_A
C4 H4 Cl 0.93 2.83 3.557(17) 135.5 4_566

loop_
_geom_torsion_atom_site_label_1
_geom_torsion_atom_site_label_2
_geom_torsion_atom_site_label_3
_geom_torsion_atom_site_label_4
_geom_torsion
_geom_torsion_site_symmetry_1
_geom_torsion_site_symmetry_2
_geom_torsion_site_symmetry_3
_geom_torsion_site_symmetry_4
_geom_torsion_publ_flag
C1 C2 C3 N -174(2) . . . . ?
N C4 C5 C10 -27(3) . . . . ?
N C4 C5 C6 160.2(19) . . . . ?
C4 C5 C6 C7 176(2) . . . . ?
C10 C5 C6 C7 3(3) . . . . ?
C5 C6 C7 C8 -2(3) . . . . ?
C6 C7 C8 C9 -2(3) . . . . ?
C7 C8 C9 C10 5(3) . . . . ?
C8 C9 C10 O 179.4(18) . . . . ?
C8 C9 C10 C5 -4(3) . . . . ?
C4 C5 C10 O 3(3) . . . . ?
C6 C5 C10 O 176.2(16) . . . . ?
C4 C5 C10 C9 -173.0(19) . . . . ?
C6 C5 C10 C9 0(3) . . . . ?
C16 C11 C12 C13 9(2) . . . . ?
C17 C11 C12 C13 -175.4(18) . . . . ?
Ru C11 C12 C13 -49.5(16) . . . . ?
C16 C11 C12 C18 -172.4(17) . . . . ?
C17 C11 C12 C18 3(3) . . . . ?
Ru C11 C12 C18 129.1(17) . . . . ?
C16 C11 C12 Ru 58.4(13) . . . . ?
C17 C11 C12 Ru -125.9(16) . . . . ?
C11 C12 C13 C14 -7(3) . . . . ?
C18 C12 C13 C14 174.7(16) . . . . ?
Ru C12 C13 C14 -54.4(14) . . . . ?
C11 C12 C13 C19 172.0(16) . . . . ?
C18 C12 C13 C19 -7(3) . . . . ?
Ru C12 C13 C19 124.3(17) . . . . ?
C11 C12 C13 Ru 47.7(14) . . . . ?
C18 C12 C13 Ru -130.9(16) . . . . ?
C12 C13 C14 C15 1(2) . . . . ?
C19 C13 C14 C15 -177.7(16) . . . . ?
Ru C13 C14 C15 -54.3(13) . . . . ?
C12 C13 C14 C20 177.1(16) . . . . ?
C19 C13 C14 C20 -2(2) . . . . ?
Ru C13 C14 C20 121.9(14) . . . . ?
C12 C13 C14 Ru 55.3(15) . . . . ?
C19 C13 C14 Ru -123.4(17) . . . . ?
C13 C14 C15 C16 2(2) . . . . ?
C20 C14 C15 C16 -173.8(16) . . . . ?
Ru C14 C15 C16 -52.1(12) . . . . ?
C13 C14 C15 C21 174.9(16) . . . . ?
C20 C14 C15 C21 -1(2) . . . . ?
Ru C14 C15 C21 120.5(15) . . . . ?
C13 C14 C15 Ru 54.4(14) . . . . ?
C20 C14 C15 Ru -121.6(15) . . . . ?
C12 C11 C16 C15 -5(2) . . . . ?
C17 C11 C16 C15 178.7(16) . . . . ?
Ru C11 C16 C15 54.3(14) . . . . ?
C12 C11 C16 C22 174.5(15) . . . . ?
C17 C11 C16 C22 -1(2) . . . . ?
Ru C11 C16 C22 -125.8(16) . . . . ?
C12 C11 C16 Ru -59.7(13) . . . . ?
C17 C11 C16 Ru 124.4(15) . . . . ?
C14 C15 C16 C11 0(2) . . . . ?
C21 C15 C16 C11 -172.8(15) . . . . ?
Ru C15 C16 C11 -53.7(14) . . . . ?
C14 C15 C16 C22 -179.9(14) . . . . ?
C21 C15 C16 C22 7(2) . . . . ?
Ru C15 C16 C22 126.4(14) . . . . ?
C14 C15 C16 Ru 53.7(12) . . . . ?
C21 C15 C16 Ru -119.1(15) . . . . ?
C5 C4 N C3 179.6(19) . . . . ?
C5 C4 N Ru 0(3) . . . . ?
C2 C3 N C4 -23(3) . . . . ?
C2 C3 N Ru 156.4(18) . . . . ?
C9 C10 O Ru -143.1(15) . . . . ?
C5 C10 O Ru 41(2) . . . . ?
C4 N Ru O 30.1(17) . . . . ?
C3 N Ru O -149.7(15) . . . . ?
C4 N Ru C11 -88.6(17) . . . . ?
C3 N Ru C11 91.6(15) . . . . ?
C4 N Ru C16 -59.5(18) . . . . ?
C3 N Ru C16 120.8(15) . . . . ?
C4 N Ru C14 -156.8(17) . . . . ?
C3 N Ru C14 23(3) . . . . ?
C4 N Ru C15 -48(2) . . . . ?
C3 N Ru C15 132.0(17) . . . . ?
C4 N Ru C12 -125.8(17) . . . . ?
C3 N Ru C12 54.5(15) . . . . ?
C4 N Ru C13 -153.7(15) . . . . ?
C3 N Ru C13 26.6(17) . . . . ?
C4 N Ru Cl 115.5(17) . . . . ?
C3 N Ru Cl -64.2(14) . . . . ?
C10 O Ru N -47.9(13) . . . . ?
C10 O Ru C11 41.1(13) . . . . ?
C10 O Ru C16 67.8(13) . . . . ?
C10 O Ru C14 134.8(12) . . . . ?
C10 O Ru C15 107.5(13) . . . . ?
C10 O Ru C12 45.1(19) . . . . ?
C10 O Ru C13 139.3(15) . . . . ?
C10 O Ru Cl -134.8(12) . . . . ?
C16 C11 Ru N 133.2(9) . . . . ?
C12 C11 Ru N -98.0(9) . . . . ?
C17 C11 Ru N 22.4(14) . . . . ?
C16 C11 Ru O 48.5(10) . . . . ?
C12 C11 Ru O 177.3(8) . . . . ?
C17 C11 Ru O -62.3(15) . . . . ?
C12 C11 Ru C16 128.8(13) . . . . ?
C17 C11 Ru C16 -110.7(16) . . . . ?
C16 C11 Ru C14 -66.3(9) . . . . ?
C12 C11 Ru C14 62.5(10) . . . . ?
C17 C11 Ru C14 -177.1(14) . . . . ?
C16 C11 Ru C15 -29.7(9) . . . . ?
C12 C11 Ru C15 99.1(10) . . . . ?
C17 C11 Ru C15 -140.5(15) . . . . ?
C16 C11 Ru C12 -128.8(13) . . . . ?
C17 C11 Ru C12 120.4(18) . . . . ?
C16 C11 Ru C13 -103.5(10) . . . . ?
C12 C11 Ru C13 25.3(9) . . . . ?
C17 C11 Ru C13 145.7(15) . . . . ?
C16 C11 Ru Cl -141.5(9) . . . . ?
C12 C11 Ru Cl -12.7(15) . . . . ?
C17 C11 Ru Cl 107.8(14) . . . . ?
C11 C16 Ru N -54.1(10) . . . . ?
C15 C16 Ru N 172.5(9) . . . . ?
C22 C16 Ru N 66.2(19) . . . . ?
C11 C16 Ru O -138.9(8) . . . . ?
C15 C16 Ru O 87.7(10) . . . . ?
C22 C16 Ru O -18.6(18) . . . . ?
C15 C16 Ru C11 -133.3(13) . . . . ?
C22 C16 Ru C11 120(2) . . . . ?
C11 C16 Ru C14 103.7(10) . . . . ?
C15 C16 Ru C14 -29.7(9) . . . . ?
C22 C16 Ru C14 -136.0(19) . . . . ?
C11 C16 Ru C15 133.3(13) . . . . ?
C22 C16 Ru C15 -106(2) . . . . ?
C11 C16 Ru C12 31.2(8) . . . . ?
C15 C16 Ru C12 -102.2(10) . . . . ?
C22 C16 Ru C12 151.5(19) . . . . ?
C11 C16 Ru C13 66.1(9) . . . . ?
C15 C16 Ru C13 -67.3(10) . . . . ?
C22 C16 Ru C13 -173.6(19) . . . . ?
C11 C16 Ru Cl 138.9(11) . . . . ?
C15 C16 Ru Cl 5.5(19) . . . . ?
C22 C16 Ru Cl -100.8(17) . . . . ?
C15 C14 Ru N 138.0(18) . . . . ?
C13 C14 Ru N 4(2) . . . . ?
C20 C14 Ru N -106(2) . . . . ?
C15 C14 Ru O -49.6(11) . . . . ?
C13 C14 Ru O 176.8(9) . . . . ?
C20 C14 Ru O 66.6(17) . . . . ?
C15 C14 Ru C11 67.9(10) . . . . ?
C13 C14 Ru C11 -65.7(10) . . . . ?
C20 C14 Ru C11 -175.9(17) . . . . ?
C15 C14 Ru C16 31.7(11) . . . . ?
C13 C14 Ru C16 -102.0(12) . . . . ?
C20 C14 Ru C16 147.9(18) . . . . ?
C13 C14 Ru C15 -133.7(15) . . . . ?
C20 C14 Ru C15 116(2) . . . . ?
C15 C14 Ru C12 104.0(11) . . . . ?
C13 C14 Ru C12 -29.7(10) . . . . ?
C20 C14 Ru C12 -139.8(17) . . . . ?
C15 C14 Ru C13 133.7(15) . . . . ?
C20 C14 Ru C13 -110.2(19) . . . . ?
C15 C14 Ru Cl -135.4(9) . . . . ?
C13 C14 Ru Cl 90.9(10) . . . . ?
C20 C14 Ru Cl -19.2(16) . . . . ?
C14 C15 Ru N -146.1(13) . . . . ?
C16 C15 Ru N -16.0(19) . . . . ?
C21 C15 Ru N 97(2) . . . . ?
C14 C15 Ru O 136.9(10) . . . . ?
C16 C15 Ru O -93.0(10) . . . . ?
C21 C15 Ru O 20.2(17) . . . . ?
C14 C15 Ru C11 -102.3(10) . . . . ?
C16 C15 Ru C11 27.8(9) . . . . ?
C21 C15 Ru C11 141.0(18) . . . . ?
C14 C15 Ru C16 -130.1(15) . . . . ?
C21 C15 Ru C16 113(2) . . . . ?
C16 C15 Ru C14 130.1(15) . . . . ?
C21 C15 Ru C14 -117(2) . . . . ?
C14 C15 Ru C12 -64.7(10) . . . . ?
C16 C15 Ru C12 65.4(10) . . . . ?
C21 C15 Ru C12 178.6(18) . . . . ?
C14 C15 Ru C13 -28.7(10) . . . . ?
C16 C15 Ru C13 101.4(11) . . . . ?
C21 C15 Ru C13 -145.4(19) . . . . ?
C14 C15 Ru Cl 52.3(10) . . . . ?
C16 C15 Ru Cl -177.6(8) . . . . ?
C21 C15 Ru Cl -64.4(18) . . . . ?
C13 C12 Ru N -137.4(10) . . . . ?
C11 C12 Ru N 84.7(10) . . . . ?
C18 C12 Ru N -28(2) . . . . ?
C13 C12 Ru O 132.0(13) . . . . ?
C11 C12 Ru O -5.8(18) . . . . ?
C18 C12 Ru O -118.9(19) . . . . ?
C13 C12 Ru C11 137.8(14) . . . . ?
C18 C12 Ru C11 -113(2) . . . . ?
C13 C12 Ru C16 107.0(11) . . . . ?
C11 C12 Ru C16 -30.8(9) . . . . ?
C18 C12 Ru C16 -144(2) . . . . ?
C13 C12 Ru C14 31.1(10) . . . . ?
C11 C12 Ru C14 -106.8(10) . . . . ?
C18 C12 Ru C14 140(2) . . . . ?
C13 C12 Ru C15 67.6(10) . . . . ?
C11 C12 Ru C15 -70.3(9) . . . . ?
C18 C12 Ru C15 177(2) . . . . ?
C11 C12 Ru C13 -137.8(14) . . . . ?
C18 C12 Ru C13 109(2) . . . . ?
C13 C12 Ru Cl -48.0(11) . . . . ?
C11 C12 Ru Cl 174.1(7) . . . . ?
C18 C12 Ru Cl 61(2) . . . . ?
C12 C13 Ru N 52.0(12) . . . . ?
C14 C13 Ru N -178.2(10) . . . . ?
C19 C13 Ru N -62.9(19) . . . . ?
C12 C13 Ru O -136.5(13) . . . . ?
C14 C13 Ru O -6.6(19) . . . . ?
C19 C13 Ru O 108.7(18) . . . . ?
C12 C13 Ru C11 -26.1(10) . . . . ?
C14 C13 Ru C11 103.8(11) . . . . ?
C19 C13 Ru C11 -140.9(19) . . . . ?
C12 C13 Ru C16 -62.4(11) . . . . ?
C14 C13 Ru C16 67.4(11) . . . . ?
C19 C13 Ru C16 -177.3(18) . . . . ?
C12 C13 Ru C14 -129.9(15) . . . . ?
C19 C13 Ru C14 115(2) . . . . ?
C12 C13 Ru C15 -101.8(11) . . . . ?
C14 C13 Ru C15 28.0(9) . . . . ?
C19 C13 Ru C15 143.3(19) . . . . ?
C14 C13 Ru C12 129.9(15) . . . . ?
C19 C13 Ru C12 -115(2) . . . . ?
C12 C13 Ru Cl 139.3(9) . . . . ?
C14 C13 Ru Cl -90.8(9) . . . . ?
C19 C13 Ru Cl 24.5(17) . . . . ?
